data_2226677
loop_
_publ_author_name
'Fernandes, Jos\'e A.'
'Gomes, Ana C.'
'Figueiredo, S\'onia'
'Gago, Sandra'
'Ribeiro-Claro, Paulo J. A.'
'Gon\,calves, Isabel S.'
'Almeida Paz, Filipe A.'

_publ_section_title
;
 Tripyridinium <i>cis</i>-tetrachloridodioxidomolybdate(VI) chloride
;
_journal_coeditor_code SJ5018
_journal_issue 7
_journal_name_full 'Acta Crystallographica Section E'
_journal_page_first m862
_journal_page_last m863
_journal_paper_doi 10.1107/S1600536810023950
_journal_volume 66
_journal_year 2010
_chemical_formula_iupac '(C5 H6 N)3 [Mo Cl4 O2] Cl'
_chemical_formula_moiety '3(C5 H6 N +), Cl4 Mo O2 2-, Cl -'
_chemical_formula_sum 'C15 H18 Cl5 Mo N3 O2'
_chemical_formula_weight 545.51
_chemical_name_systematic
;
Tripyridinium <i>cis</i>-tetrachloridodioxidomolybdate(VI) chloride
;
_space_group_IT_number 152
_symmetry_cell_setting trigonal
_symmetry_space_group_name_Hall 'P 31 2"'
_symmetry_space_group_name_H-M 'P 31 2 1'
_atom_sites_solution_hydrogens geom
_atom_sites_solution_primary direct
_atom_sites_solution_secondary difmap
_cell_angle_alpha 90.00
_cell_angle_beta 90.00
_cell_angle_gamma 120.00
_cell_formula_units_Z 6
_cell_length_a 11.3972(2)
_cell_length_b 11.3972(2)
_cell_length_c 29.4265(9)
_cell_measurement_reflns_used 6207
_cell_measurement_temperature 150(2)
_cell_measurement_theta_max 33.08
_cell_measurement_theta_min 5.49
_cell_volume 3310.29(13)
_computing_cell_refinement 'APEX2 and SAINT-Plus (Bruker, 2005)'
_computing_data_collection 'APEX2 (Bruker, 2006)'
_computing_data_reduction 'SAINT-Plus (Bruker, 2005)'
_computing_molecular_graphics 'DIAMOND (Brandenburg, 2006)'
_computing_publication_material 'SHELXTL (Sheldrick, 2008)'
_computing_structure_refinement 'SHELXTL (Sheldrick, 2008)'
_computing_structure_solution 'SHELXTL (Sheldrick, 2008)'
_diffrn_ambient_temperature 150(2)
_diffrn_measured_fraction_theta_full 0.992
_diffrn_measured_fraction_theta_max 0.992
_diffrn_measurement_device_type 'Bruker X8 Kappa CCD APEXII'
_diffrn_measurement_method '\w & \f scans'
_diffrn_radiation_monochromator graphite
_diffrn_radiation_source 'fine-focus sealed tube'
_diffrn_radiation_type MoK\a
_diffrn_radiation_wavelength 0.71073
_diffrn_reflns_av_R_equivalents 0.0469
_diffrn_reflns_av_sigmaI/netI 0.0533
_diffrn_reflns_limit_h_max 16
_diffrn_reflns_limit_h_min -18
_diffrn_reflns_limit_k_max 8
_diffrn_reflns_limit_k_min -17
_diffrn_reflns_limit_l_max 49
_diffrn_reflns_limit_l_min -48
_diffrn_reflns_number 33230
_diffrn_reflns_theta_full 36.31
_diffrn_reflns_theta_max 36.31
_diffrn_reflns_theta_min 5.39
_diffrn_standards_number 0
_exptl_absorpt_coefficient_mu 1.214
_exptl_absorpt_correction_T_max 0.8882
_exptl_absorpt_correction_T_min 0.8111
_exptl_absorpt_correction_type multi-scan
_exptl_absorpt_process_details
;
(SADABS; Sheldrick, 1998)
;
_exptl_crystal_colour Yellow
_exptl_crystal_density_diffrn 1.642
_exptl_crystal_density_method 'not measured'
_exptl_crystal_description Block
_exptl_crystal_F_000 1632
_exptl_crystal_size_max 0.18
_exptl_crystal_size_mid 0.12
_exptl_crystal_size_min 0.10
_refine_diff_density_max 0.457
_refine_diff_density_min -0.684
_refine_ls_abs_structure_details 'Flack (1983), 4490 Friedel pairs'
_refine_ls_abs_structure_Flack 0.03(4)
_refine_ls_extinction_method none
_refine_ls_goodness_of_fit_ref 1.045
_refine_ls_hydrogen_treatment constr
_refine_ls_matrix_type full
_refine_ls_number_parameters 237
_refine_ls_number_reflns 10395
_refine_ls_number_restraints 0
_refine_ls_restrained_S_all 1.045
_refine_ls_R_factor_all 0.0562
_refine_ls_R_factor_gt 0.0375
_refine_ls_shift/su_max 0.003
_refine_ls_shift/su_mean 0.000
_refine_ls_structure_factor_coef Fsqd
_refine_ls_weighting_details 'calc w=1/[\s^2^(Fo^2^)+(0.0224P)^2^+0.1830P] where P=(Fo^2^+2Fc^2^)/3'
_refine_ls_weighting_scheme calc
_refine_ls_wR_factor_gt 0.0662
_refine_ls_wR_factor_ref 0.0735
_reflns_number_gt 8105
_reflns_number_total 10395
_reflns_threshold_expression I>2\s(I)
_cod_data_source_file sj5018.cif
_cod_data_source_block I
_cod_original_cell_volume 3310.28(13)
_cod_database_code 2226677
_cod_database_fobs_code 2226677

loop_
_symmetry_equiv_pos_as_xyz
'x, y, z'
'-y, x-y, z+1/3'
'-x+y, -x, z+2/3'
'y, x, -z'
'x-y, -y, -z+2/3'
'-x, -x+y, -z+1/3'

loop_
_atom_site_type_symbol
_atom_site_label
_atom_site_fract_x
_atom_site_fract_y
_atom_site_fract_z
_atom_site_U_iso_or_equiv
_atom_site_adp_type
_atom_site_calc_flag
_atom_site_refinement_flags
_atom_site_occupancy
_atom_site_disorder_assembly
_atom_site_disorder_group
Mo Mo1 0.663054(16) 0.338004(17) 0.915715(4) 0.01643(3) Uani d . 1 . .
O O1 0.77729(15) 0.39544(18) 0.87246(4) 0.0238(3) Uani d . 1 . .
O O2 0.76505(15) 0.38526(17) 0.96219(4) 0.0233(3) Uani d . 1 . .
Cl Cl1 0.64140(7) 0.53687(6) 0.916423(17) 0.02869(12) Uani d . 1 . .
Cl Cl2 0.62465(7) 0.11310(6) 0.914936(17) 0.02893(12) Uani d . 1 . .
Cl Cl3 0.47182(5) 0.25297(6) 0.856354(14) 0.02601(11) Uani d . 1 . .
Cl Cl4 0.45883(5) 0.24295(6) 0.971200(14) 0.02623(11) Uani d . 1 . .
Cl Cl5 1.00836(8) 0.0000 0.8333 0.0421(2) Uani d S 1 . .
Cl Cl6 0.94835(8) 0.94835(8) 0.0000 0.0352(2) Uani d S 1 . .
N N1 0.6973(2) 0.8428(2) 0.94054(6) 0.0266(4) Uani d . 1 . .
H H1A 0.7726 0.8765 0.9564 0.032 Uiso calc R 1 . .
N N2 0.1156(2) 0.8720(2) 0.89938(5) 0.0306(4) Uani d . 1 . .
H H2A 0.0989 0.9161 0.8782 0.037 Uiso calc R 1 . .
N N3 0.2586(2) 0.3111(2) 0.91300(7) 0.0333(5) Uani d . 1 . .
H H3A 0.3299 0.3029 0.9186 0.040 Uiso calc R 1 . .
C C1 0.5793(3) 0.7649(3) 0.96154(7) 0.0289(5) Uani d . 1 . .
H H1 0.5782 0.7449 0.9929 0.035 Uiso calc R 1 . .
C C2 0.4601(3) 0.7139(3) 0.93800(7) 0.0304(5) Uani d . 1 . .
H H2 0.3759 0.6572 0.9526 0.037 Uiso calc R 1 . .
C C3 0.4649(3) 0.7467(3) 0.89223(7) 0.0321(5) Uani d . 1 . .
H H3 0.3832 0.7154 0.8756 0.039 Uiso calc R 1 . .
C C4 0.5876(3) 0.8244(3) 0.87119(7) 0.0313(6) Uani d . 1 . .
H H4 0.5916 0.8454 0.8398 0.038 Uiso calc R 1 . .
C C5 0.7049(3) 0.8714(3) 0.89623(7) 0.0295(5) Uani d . 1 . .
H H5 0.7907 0.9239 0.8821 0.035 Uiso calc R 1 . .
C C6 0.2380(3) 0.9313(3) 0.91843(8) 0.0335(6) Uani d . 1 . .
H H6 0.3064 1.0183 0.9085 0.040 Uiso calc R 1 . .
C C7 0.2645(3) 0.8657(3) 0.95249(8) 0.0327(6) Uani d . 1 . .
H H7 0.3501 0.9082 0.9673 0.039 Uiso calc R 1 . .
C C8 0.1656(3) 0.7374(3) 0.96502(8) 0.0345(6) Uani d . 1 . .
H H8 0.1833 0.6902 0.9882 0.041 Uiso calc R 1 . .
C C9 0.0411(3) 0.6777(3) 0.94404(8) 0.0367(6) Uani d . 1 . .
H H9 -0.0272 0.5887 0.9522 0.044 Uiso calc R 1 . .
C C10 0.0168(3) 0.7481(3) 0.91116(8) 0.0345(6) Uani d . 1 . .
H H10 -0.0693 0.7094 0.8969 0.041 Uiso calc R 1 . .
C C11 0.1483(3) 0.2387(3) 0.93686(7) 0.0339(6) Uani d . 1 . .
H H11 0.1464 0.1775 0.9592 0.041 Uiso calc R 1 . .
C C12 0.0362(3) 0.2502(3) 0.92996(8) 0.0361(6) Uani d . 1 . .
H H12 -0.0434 0.1989 0.9475 0.043 Uiso calc R 1 . .
C C13 0.0413(3) 0.3393(3) 0.89645(9) 0.0395(6) Uani d . 1 . .
H H13 -0.0356 0.3487 0.8908 0.047 Uiso calc R 1 . .
C C14 0.1574(3) 0.4132(3) 0.87173(9) 0.0389(7) Uani d . 1 . .
H H14 0.1618 0.4743 0.8490 0.047 Uiso calc R 1 . .
C C15 0.2673(3) 0.3979(3) 0.88024(8) 0.0351(6) Uani d . 1 . .
H H15 0.3485 0.4478 0.8633 0.042 Uiso calc R 1 . .

loop_
_atom_site_aniso_label
_atom_site_aniso_U_11
_atom_site_aniso_U_22
_atom_site_aniso_U_33
_atom_site_aniso_U_12
_atom_site_aniso_U_13
_atom_site_aniso_U_23
Mo1 0.01527(8) 0.01530(8) 0.01882(5) 0.00773(7) 0.00036(5) 0.00003(5)
O1 0.0216(7) 0.0270(9) 0.0249(5) 0.0137(7) 0.0046(5) 0.0054(6)
O2 0.0215(7) 0.0220(9) 0.0248(5) 0.0096(7) -0.0042(5) -0.0012(6)
Cl1 0.0361(3) 0.0210(3) 0.0348(2) 0.0187(3) -0.0008(2) -0.0004(2)
Cl2 0.0381(4) 0.0186(3) 0.0334(2) 0.0167(3) 0.0018(2) -0.0006(2)
Cl3 0.0213(2) 0.0335(3) 0.02208(16) 0.0128(2) -0.00321(16) -0.00294(19)
Cl4 0.0216(2) 0.0311(3) 0.02295(17) 0.0109(2) 0.00463(16) 0.00273(19)
Cl5 0.0355(3) 0.0628(7) 0.0371(3) 0.0314(3) 0.01181(18) 0.0236(4)
Cl6 0.0300(3) 0.0300(3) 0.0359(3) 0.0077(4) -0.00797(16) 0.00797(16)
N1 0.0273(10) 0.0259(11) 0.0312(7) 0.0169(10) -0.0071(7) -0.0074(8)
N2 0.0337(13) 0.0350(13) 0.0280(7) 0.0208(10) -0.0009(8) 0.0038(8)
N3 0.0245(12) 0.0311(13) 0.0480(11) 0.0166(10) 0.0007(9) 0.0044(9)
C1 0.0393(14) 0.0348(14) 0.0213(7) 0.0250(12) 0.0004(8) -0.0004(8)
C2 0.0297(12) 0.0334(14) 0.0304(9) 0.0174(11) 0.0053(8) -0.0008(9)
C3 0.0338(13) 0.0349(15) 0.0303(9) 0.0192(12) -0.0104(8) -0.0087(9)
C4 0.0473(16) 0.0272(13) 0.0220(8) 0.0206(12) -0.0018(9) -0.0011(8)
C5 0.0323(13) 0.0228(13) 0.0340(9) 0.0141(11) 0.0068(9) 0.0018(9)
C6 0.0337(15) 0.0233(13) 0.0389(11) 0.0108(12) 0.0003(10) 0.0010(10)
C7 0.0234(13) 0.0319(14) 0.0363(10) 0.0091(11) -0.0074(9) -0.0007(10)
C8 0.0315(14) 0.0366(16) 0.0336(10) 0.0157(13) 0.0005(10) 0.0110(10)
C9 0.0247(13) 0.0299(14) 0.0458(12) 0.0064(11) 0.0035(10) 0.0090(11)
C10 0.0224(13) 0.0401(16) 0.0370(11) 0.0126(12) -0.0048(10) -0.0032(10)
C11 0.0409(16) 0.0288(13) 0.0285(9) 0.0148(12) 0.0000(9) 0.0074(9)
C12 0.0300(14) 0.0321(15) 0.0416(11) 0.0122(12) 0.0131(11) 0.0031(10)
C13 0.0250(14) 0.0436(18) 0.0508(13) 0.0178(14) -0.0058(11) -0.0029(12)
C14 0.0353(15) 0.0410(18) 0.0414(12) 0.0200(14) -0.0006(11) 0.0158(12)
C15 0.0325(15) 0.0338(16) 0.0395(11) 0.0169(13) 0.0130(10) 0.0128(10)

loop_
_atom_type_symbol
_atom_type_description
_atom_type_scat_dispersion_real
_atom_type_scat_dispersion_imag
_atom_type_scat_source
C C 0.0033 0.0016 'International Tables Vol C Tables 4.2.6.8 and 6.1.1.4'
H H 0.0000 0.0000 'International Tables Vol C Tables 4.2.6.8 and 6.1.1.4'
N N 0.0061 0.0033 'International Tables Vol C Tables 4.2.6.8 and 6.1.1.4'
O O 0.0106 0.0060 'International Tables Vol C Tables 4.2.6.8 and 6.1.1.4'
Cl Cl 0.1484 0.1585 'International Tables Vol C Tables 4.2.6.8 and 6.1.1.4'
Mo Mo -1.6832 0.6857 'International Tables Vol C Tables 4.2.6.8 and 6.1.1.4'

loop_
_geom_angle_atom_site_label_1
_geom_angle_atom_site_label_2
_geom_angle_atom_site_label_3
_geom_angle_site_symmetry_1
_geom_angle_site_symmetry_3
_geom_angle
_geom_angle_publ_flag
O2 Mo1 O1 . . 102.11(7) yes
O2 Mo1 Cl2 . . 94.45(6) yes
O1 Mo1 Cl2 . . 95.78(6) yes
O2 Mo1 Cl1 . . 94.06(6) yes
O1 Mo1 Cl1 . . 93.64(6) yes
Cl2 Mo1 Cl1 . . 165.71(2) yes
O2 Mo1 Cl3 . . 169.07(5) yes
O1 Mo1 Cl3 . . 88.75(5) yes
Cl2 Mo1 Cl3 . . 85.57(2) yes
Cl1 Mo1 Cl3 . . 83.91(2) yes
O2 Mo1 Cl4 . . 87.40(5) yes
O1 Mo1 Cl4 . . 170.36(5) yes
Cl2 Mo1 Cl4 . . 84.99(2) yes
Cl1 Mo1 Cl4 . . 83.94(2) yes
Cl3 Mo1 Cl4 . . 81.717(16) yes
C1 N1 C5 . . 122.4(2) ?
C1 N1 H1A . . 118.8 ?
C5 N1 H1A . . 118.8 ?
C6 N2 C10 . . 122.8(2) ?
C6 N2 H2A . . 118.6 ?
C10 N2 H2A . . 118.6 ?
C11 N3 C15 . . 122.7(2) ?
C11 N3 H3A . . 118.6 ?
C15 N3 H3A . . 118.6 ?
N1 C1 C2 . . 120.24(19) ?
N1 C1 H1 . . 119.9 ?
C2 C1 H1 . . 119.9 ?
C1 C2 C3 . . 118.6(2) ?
C1 C2 H2 . . 120.7 ?
C3 C2 H2 . . 120.7 ?
C4 C3 C2 . . 120.0(2) ?
C4 C3 H3 . . 120.0 ?
C2 C3 H3 . . 120.0 ?
C3 C4 C5 . . 119.14(19) ?
C3 C4 H4 . . 120.4 ?
C5 C4 H4 . . 120.4 ?
N1 C5 C4 . . 119.6(2) ?
N1 C5 H5 . . 120.2 ?
C4 C5 H5 . . 120.2 ?
N2 C6 C7 . . 119.4(3) ?
N2 C6 H6 . . 120.3 ?
C7 C6 H6 . . 120.3 ?
C6 C7 C8 . . 119.2(3) ?
C6 C7 H7 . . 120.4 ?
C8 C7 H7 . . 120.4 ?
C9 C8 C7 . . 120.0(2) ?
C9 C8 H8 . . 120.0 ?
C7 C8 H8 . . 120.0 ?
C10 C9 C8 . . 119.2(3) ?
C10 C9 H9 . . 120.4 ?
C8 C9 H9 . . 120.4 ?
N2 C10 C9 . . 119.4(2) ?
N2 C10 H10 . . 120.3 ?
C9 C10 H10 . . 120.3 ?
N3 C11 C12 . . 120.6(2) ?
N3 C11 H11 . . 119.7 ?
C12 C11 H11 . . 119.7 ?
C11 C12 C13 . . 118.4(3) ?
C11 C12 H12 . . 120.8 ?
C13 C12 H12 . . 120.8 ?
C14 C13 C12 . . 119.9(3) ?
C14 C13 H13 . . 120.0 ?
C12 C13 H13 . . 120.0 ?
C13 C14 C15 . . 119.2(3) ?
C13 C14 H14 . . 120.4 ?
C15 C14 H14 . . 120.4 ?
N3 C15 C14 . . 119.1(3) ?
N3 C15 H15 . . 120.4 ?
C14 C15 H15 . . 120.4 ?

loop_
_geom_bond_atom_site_label_1
_geom_bond_atom_site_label_2
_geom_bond_site_symmetry_2
_geom_bond_distance
_geom_bond_publ_flag
Mo1 O2 . 1.6988(13) yes
Mo1 O1 . 1.7004(13) yes
Mo1 Cl2 . 2.3750(6) yes
Mo1 Cl1 . 2.3995(6) yes
Mo1 Cl3 . 2.5746(5) yes
Mo1 Cl4 . 2.5953(5) yes
N1 C1 . 1.335(3) ?
N1 C5 . 1.336(3) ?
N1 H1A . 0.8800 ?
N2 C6 . 1.332(4) ?
N2 C10 . 1.338(4) ?
N2 H2A . 0.8800 ?
N3 C11 . 1.310(3) ?
N3 C15 . 1.349(3) ?
N3 H3A . 0.8800 ?
C1 C2 . 1.369(3) ?
C1 H1 . 0.9500 ?
C2 C3 . 1.392(3) ?
C2 H2 . 0.9500 ?
C3 C4 . 1.373(4) ?
C3 H3 . 0.9500 ?
C4 C5 . 1.379(4) ?
C4 H4 . 0.9500 ?
C5 H5 . 0.9500 ?
C6 C7 . 1.372(4) ?
C6 H6 . 0.9500 ?
C7 C8 . 1.377(4) ?
C7 H7 . 0.9500 ?
C8 C9 . 1.375(4) ?
C8 H8 . 0.9500 ?
C9 C10 . 1.371(4) ?
C9 H9 . 0.9500 ?
C10 H10 . 0.9500 ?
C11 C12 . 1.363(4) ?
C11 H11 . 0.9500 ?
C12 C13 . 1.395(4) ?
C12 H12 . 0.9500 ?
C13 C14 . 1.369(4) ?
C13 H13 . 0.9500 ?
C14 C15 . 1.370(4) ?
C14 H14 . 0.9500 ?
C15 H15 . 0.9500 ?

loop_
_geom_hbond_atom_site_label_D
_geom_hbond_atom_site_label_H
_geom_hbond_atom_site_label_A
_geom_hbond_site_symmetry_A
_geom_hbond_distance_DH
_geom_hbond_distance_HA
_geom_hbond_distance_DA
_geom_hbond_angle_DHA
N1 H1A Cl6 1_556 0.88 2.16 3.0424(19) 175.4
N2 H2A Cl5 1_465 0.88 2.17 3.0304(19) 165.8
N3 H3A Cl4 . 0.88 2.45 3.243(2) 149.5
N3 H3A Cl3 . 0.88 2.69 3.277(2) 125.6

loop_
_geom_torsion_atom_site_label_1
_geom_torsion_atom_site_label_2
_geom_torsion_atom_site_label_3
_geom_torsion_atom_site_label_4
_geom_torsion_site_symmetry_1
_geom_torsion_site_symmetry_2
_geom_torsion_site_symmetry_3
_geom_torsion_site_symmetry_4
_geom_torsion
_geom_torsion_publ_flag
C5 N1 C1 C2 . . . . -1.7(4) ?
N1 C1 C2 C3 . . . . -1.0(4) ?
C1 C2 C3 C4 . . . . 2.5(4) ?
C2 C3 C4 C5 . . . . -1.5(4) ?
C1 N1 C5 C4 . . . . 2.8(4) ?
C3 C4 C5 N1 . . . . -1.1(4) ?
C10 N2 C6 C7 . . . . -1.9(4) ?
N2 C6 C7 C8 . . . . 2.6(4) ?
C6 C7 C8 C9 . . . . -1.2(4) ?
C7 C8 C9 C10 . . . . -0.9(4) ?
C6 N2 C10 C9 . . . . -0.3(4) ?
C8 C9 C10 N2 . . . . 1.6(4) ?
C15 N3 C11 C12 . . . . -1.3(4) ?
N3 C11 C12 C13 . . . . 1.0(4) ?
C11 C12 C13 C14 . . . . -0.5(4) ?
C12 C13 C14 C15 . . . . 0.2(5) ?
C11 N3 C15 C14 . . . . 1.0(4) ?
C13 C14 C15 N3 . . . . -0.5(5) ?
